data_4121205
loop_
_publ_author_name
'Yuetao Zhang'
'Meghan Schmitt'
'Laura Falivene'
'Lucia Caporaso'
'Luigi Cavallo'
'Eugene Y.-X. Chen'

_publ_section_title
;
 Organocatalytic Conjugate-Addition Polymerization of Linear and Cyclic
 Acrylic Monomers by N-Heterocyclic Carbenes: Mechanisms of Chain
 Initiation, Propagation, and Termination
;
_journal_name_full 'Journal of the American Chemical Society'
_journal_page_first 17925
_journal_page_last 17942
_journal_paper_doi 10.1021/ja4088677
_journal_volume 135
_journal_year 2013
_chemical_formula_moiety 'C11 H21 N2, C5 H7 O4'
_chemical_formula_sum 'C16 H28 N2 O4'
_chemical_formula_weight 312.40
_chemical_name_systematic
; 
 ? 
;
_space_group_IT_number 14
_symmetry_cell_setting monoclinic
_symmetry_space_group_name_Hall '-P 2ybc'
_symmetry_space_group_name_H-M 'P 1 21/c 1'
_atom_sites_solution_hydrogens geom
_atom_sites_solution_primary direct
_atom_sites_solution_secondary difmap
_audit_creation_method SHELXL-97
_cell_angle_alpha 90.00
_cell_angle_beta 111.332(4)
_cell_angle_gamma 90.00
_cell_formula_units_Z 4
_cell_length_a 10.3046(10)
_cell_length_b 14.9806(15)
_cell_length_c 12.1361(12)
_cell_measurement_temperature 100(2)
_cell_volume 1745.1(3)
_computing_cell_refinement 'Bruker APEX2 (Bruker, 2009)'
_computing_data_collection 'Bruker APEX2 (Bruker, 2009)'
_computing_data_reduction 'Bruker APEX2 (Bruker, 2009)'
_computing_molecular_graphics 'SHELXTL (Sheldrick, 2008)'
_computing_publication_material 'SHELXTL (Sheldrick, 2008)'
_computing_structure_refinement 'SHELXTL (Sheldrick, 2008)'
_computing_structure_solution 'SHELXTL (Sheldrick, 2008)'
_diffrn_ambient_temperature 100(2)
_diffrn_measured_fraction_theta_full 1.000
_diffrn_measured_fraction_theta_max 1.000
_diffrn_measurement_device_type 'Bruker APEX-II CCD'
_diffrn_measurement_method '\f and \w scans'
_diffrn_radiation_monochromator graphite
_diffrn_radiation_source 'fine-focus sealed tube'
_diffrn_radiation_type MoK\a
_diffrn_radiation_wavelength 0.71073
_diffrn_reflns_av_R_equivalents 0.0299
_diffrn_reflns_av_sigmaI/netI 0.0122
_diffrn_reflns_limit_h_max 12
_diffrn_reflns_limit_h_min -12
_diffrn_reflns_limit_k_max 17
_diffrn_reflns_limit_k_min -17
_diffrn_reflns_limit_l_max 14
_diffrn_reflns_limit_l_min -14
_diffrn_reflns_number 35586
_diffrn_reflns_theta_full 24.72
_diffrn_reflns_theta_max 24.72
_diffrn_reflns_theta_min 2.12
_exptl_absorpt_coefficient_mu 0.085
_exptl_absorpt_correction_T_max 0.9890
_exptl_absorpt_correction_T_min 0.9701
_exptl_absorpt_correction_type multi-scan
_exptl_absorpt_process_details 'SCALE (Bruker, 2009)'
_exptl_crystal_colour colourless
_exptl_crystal_density_diffrn 1.189
_exptl_crystal_description block
_exptl_crystal_F_000 680
_exptl_crystal_size_max 0.36
_exptl_crystal_size_mid 0.24
_exptl_crystal_size_min 0.13
_refine_diff_density_max 0.753
_refine_diff_density_min -0.407
_refine_diff_density_rms 0.046
_refine_ls_extinction_method none
_refine_ls_goodness_of_fit_ref 1.056
_refine_ls_hydrogen_treatment mixed
_refine_ls_matrix_type full
_refine_ls_number_parameters 207
_refine_ls_number_reflns 2973
_refine_ls_number_restraints 0
_refine_ls_restrained_S_all 1.056
_refine_ls_R_factor_all 0.0441
_refine_ls_R_factor_gt 0.0410
_refine_ls_shift/su_max 0.000
_refine_ls_shift/su_mean 0.000
_refine_ls_structure_factor_coef Fsqd
_refine_ls_weighting_details 'calc w=1/[\s^2^(Fo^2^)+(0.0520P)^2^+1.1891P] where P=(Fo^2^+2Fc^2^)/3'
_refine_ls_weighting_scheme calc
_refine_ls_wR_factor_gt 0.1056
_refine_ls_wR_factor_ref 0.1085
_reflns_number_gt 2738
_reflns_number_total 2973
_reflns_threshold_expression >2sigma(I)
_cod_data_source_file ja4088677_si_003.cif
_cod_data_source_block ec78
_cod_database_code 4121205

loop_
_symmetry_equiv_pos_as_xyz
'x, y, z'
'-x, y+1/2, -z+1/2'
'-x, -y, -z'
'x, -y-1/2, z-1/2'

loop_
_atom_site_label
_atom_site_type_symbol
_atom_site_fract_x
_atom_site_fract_y
_atom_site_fract_z
_atom_site_U_iso_or_equiv
_atom_site_adp_type
_atom_site_occupancy
_atom_site_symmetry_multiplicity
_atom_site_calc_flag
_atom_site_refinement_flags
O1 O 0.24369(10) 0.52397(7) 0.81049(9) 0.0172(2) Uani 1 1 d .
O2 O 0.46122(10) 0.55159(8) 0.81532(9) 0.0233(3) Uani 1 1 d .
N1 N 0.17760(12) 0.43496(8) 0.20653(10) 0.0151(3) Uani 1 1 d .
N2 N 0.18464(12) 0.31054(8) 0.11726(10) 0.0158(3) Uani 1 1 d .
C1 C 0.26143(15) 0.37740(10) 0.18078(13) 0.0161(3) Uani 1 1 d .
C2 C 0.04306(16) 0.40307(11) 0.15840(14) 0.0225(4) Uani 1 1 d .
H2A H -0.0361 0.4299 0.1633 0.027 Uiso 1 1 calc R
C3 C 0.04762(15) 0.32595(11) 0.10309(14) 0.0223(4) Uani 1 1 d .
H3A H -0.0279 0.2896 0.0627 0.027 Uiso 1 1 calc R
C4 C 0.22335(15) 0.52290(10) 0.27009(13) 0.0179(3) Uani 1 1 d .
C5 C 0.10467(19) 0.55951(14) 0.30250(19) 0.0405(5) Uani 1 1 d .
H5A H 0.0842 0.5186 0.3549 0.061 Uiso 1 1 calc R
H5B H 0.0236 0.5669 0.2321 0.061 Uiso 1 1 calc R
H5C H 0.1311 0.6162 0.3410 0.061 Uiso 1 1 calc R
C6 C 0.2593(2) 0.58543(12) 0.18624(15) 0.0341(4) Uani 1 1 d .
H6A H 0.3345 0.5605 0.1673 0.051 Uiso 1 1 calc R
H6B H 0.2869 0.6424 0.2236 0.051 Uiso 1 1 calc R
H6C H 0.1792 0.5927 0.1150 0.051 Uiso 1 1 calc R
C7 C 0.35083(17) 0.50650(11) 0.38027(14) 0.0251(4) Uani 1 1 d .
H7A H 0.3270 0.4671 0.4324 0.038 Uiso 1 1 calc R
H7B H 0.3835 0.5622 0.4197 0.038 Uiso 1 1 calc R
H7C H 0.4228 0.4798 0.3585 0.038 Uiso 1 1 calc R
C8 C 0.23347(16) 0.23033(10) 0.06861(14) 0.0199(3) Uani 1 1 d .
C9 C 0.1954(3) 0.14804(12) 0.1222(2) 0.0454(5) Uani 1 1 d .
H9A H 0.2453 0.1481 0.2062 0.068 Uiso 1 1 calc R
H9B H 0.2196 0.0957 0.0883 0.068 Uiso 1 1 calc R
H9C H 0.0970 0.1480 0.1062 0.068 Uiso 1 1 calc R
C10 C 0.38702(19) 0.23950(14) 0.0939(2) 0.0444(5) Uani 1 1 d .
H10A H 0.4369 0.2396 0.1778 0.067 Uiso 1 1 calc R
H10B H 0.4042 0.2944 0.0608 0.067 Uiso 1 1 calc R
H10C H 0.4180 0.1903 0.0591 0.067 Uiso 1 1 calc R
C11 C 0.1544(2) 0.23032(13) -0.06541(16) 0.0380(5) Uani 1 1 d .
H11A H 0.0564 0.2239 -0.0818 0.057 Uiso 1 1 calc R
H11B H 0.1861 0.1815 -0.1003 0.057 Uiso 1 1 calc R
H11C H 0.1711 0.2855 -0.0982 0.057 Uiso 1 1 calc R
C12 C 0.30914(16) 0.47149(11) 0.91415(14) 0.0219(3) Uani 1 1 d .
H12A H 0.2392 0.4451 0.9388 0.033 Uiso 1 1 calc R
H12B H 0.3687 0.5088 0.9763 0.033 Uiso 1 1 calc R
H12C H 0.3635 0.4252 0.8971 0.033 Uiso 1 1 calc R
C13 C 0.33570(15) 0.56579(9) 0.76613(13) 0.0151(3) Uani 1 1 d .
C14 C 0.26478(15) 0.61999(10) 0.66870(13) 0.0175(3) Uani 1 1 d .
C15 C 0.33467(15) 0.67119(9) 0.61036(12) 0.0157(3) Uani 1 1 d .
C16 C 0.30426(17) 0.77680(11) 0.45620(15) 0.0254(4) Uani 1 1 d .
H16A H 0.2335 0.8097 0.3960 0.038 Uiso 1 1 calc R
H16B H 0.3533 0.7394 0.4201 0.038 Uiso 1 1 calc R
H16C H 0.3685 0.8176 0.5097 0.038 Uiso 1 1 calc R
O4 O 0.24100(11) 0.72257(7) 0.51995(9) 0.0201(3) Uani 1 1 d .
O3 O 0.45912(11) 0.67645(8) 0.62743(10) 0.0240(3) Uani 1 1 d .
H14A H 0.167(2) 0.6227(12) 0.6435(16) 0.025(5) Uiso 1 1 d .
H1A H 0.359(2) 0.3834(12) 0.2038(16) 0.025(5) Uiso 1 1 d .

loop_
_atom_site_aniso_label
_atom_site_aniso_U_11
_atom_site_aniso_U_22
_atom_site_aniso_U_33
_atom_site_aniso_U_23
_atom_site_aniso_U_13
_atom_site_aniso_U_12
O1 0.0133(5) 0.0200(5) 0.0181(5) 0.0038(4) 0.0053(4) 0.0000(4)
O2 0.0120(6) 0.0330(6) 0.0233(6) 0.0086(5) 0.0044(4) 0.0013(4)
N1 0.0110(6) 0.0179(6) 0.0151(6) -0.0015(5) 0.0030(5) 0.0000(5)
N2 0.0131(6) 0.0171(6) 0.0177(6) -0.0017(5) 0.0061(5) -0.0009(5)
C1 0.0122(7) 0.0192(8) 0.0170(7) -0.0011(6) 0.0054(6) -0.0003(6)
C2 0.0110(7) 0.0252(8) 0.0292(8) -0.0059(7) 0.0046(6) 0.0008(6)
C3 0.0103(7) 0.0250(8) 0.0288(8) -0.0067(7) 0.0038(6) -0.0026(6)
C4 0.0170(7) 0.0166(8) 0.0184(7) -0.0051(6) 0.0045(6) -0.0012(6)
C5 0.0236(9) 0.0412(11) 0.0571(13) -0.0300(10) 0.0153(9) -0.0039(8)
C6 0.0540(12) 0.0212(9) 0.0228(9) 0.0007(7) 0.0087(8) -0.0061(8)
C7 0.0257(9) 0.0228(8) 0.0202(8) -0.0032(6) 0.0007(7) -0.0022(7)
C8 0.0206(8) 0.0173(8) 0.0253(8) -0.0054(6) 0.0125(7) -0.0004(6)
C9 0.0790(16) 0.0216(9) 0.0552(13) 0.0080(9) 0.0475(12) 0.0096(10)
C10 0.0255(10) 0.0428(12) 0.0660(14) -0.0257(10) 0.0176(10) 0.0024(8)
C11 0.0540(13) 0.0311(10) 0.0294(10) -0.0073(8) 0.0158(9) 0.0041(9)
C12 0.0200(8) 0.0236(8) 0.0216(8) 0.0067(6) 0.0070(6) 0.0003(6)
C13 0.0148(7) 0.0150(7) 0.0165(7) -0.0041(6) 0.0069(6) -0.0016(6)
C14 0.0116(7) 0.0210(8) 0.0191(7) 0.0014(6) 0.0047(6) 0.0020(6)
C15 0.0170(8) 0.0138(7) 0.0154(7) -0.0027(5) 0.0047(6) 0.0027(6)
C16 0.0246(8) 0.0250(9) 0.0303(9) 0.0120(7) 0.0145(7) 0.0057(7)
O4 0.0170(5) 0.0216(6) 0.0223(6) 0.0084(4) 0.0078(4) 0.0041(4)
O3 0.0147(6) 0.0299(6) 0.0274(6) 0.0076(5) 0.0077(5) 0.0016(4)

loop_
_atom_type_symbol
_atom_type_description
_atom_type_scat_dispersion_real
_atom_type_scat_dispersion_imag
_atom_type_scat_source
C C 0.0033 0.0016 'International Tables Vol C Tables 4.2.6.8 and 6.1.1.4'
H H 0.0000 0.0000 'International Tables Vol C Tables 4.2.6.8 and 6.1.1.4'
N N 0.0061 0.0033 'International Tables Vol C Tables 4.2.6.8 and 6.1.1.4'
O O 0.0106 0.0060 'International Tables Vol C Tables 4.2.6.8 and 6.1.1.4'

loop_
_geom_angle_atom_site_label_1
_geom_angle_atom_site_label_2
_geom_angle_atom_site_label_3
_geom_angle
C13 O1 C12 114.65(11)
C1 N1 C2 108.27(12)
C1 N1 C4 124.99(12)
C2 N1 C4 126.61(12)
C1 N2 C3 108.16(12)
C1 N2 C8 127.87(12)
C3 N2 C8 123.97(12)
N2 C1 N1 108.77(13)
C3 C2 N1 107.25(13)
C2 C3 N2 107.56(13)
N1 C4 C7 108.54(12)
N1 C4 C5 108.42(12)
C7 C4 C5 110.60(14)
N1 C4 C6 107.52(12)
C7 C4 C6 110.21(13)
C5 C4 C6 111.44(15)
N2 C8 C10 108.93(13)
N2 C8 C9 107.85(13)
C10 C8 C9 113.92(17)
N2 C8 C11 106.99(13)
C10 C8 C11 109.29(15)
C9 C8 C11 109.63(15)
O2 C13 O1 118.46(13)
O2 C13 C14 130.05(14)
O1 C13 C14 111.49(12)
C13 C14 C15 122.37(14)
O3 C15 O4 118.58(13)
O3 C15 C14 130.24(14)
O4 C15 C14 111.18(12)
C15 O4 C16 114.59(12)

loop_
_geom_bond_atom_site_label_1
_geom_bond_atom_site_label_2
_geom_bond_distance
O1 C13 1.3973(18)
O1 C12 1.4277(18)
O2 C13 1.2299(18)
N1 C1 1.3356(19)
N1 C2 1.3792(19)
N1 C4 1.5128(19)
N2 C1 1.3342(19)
N2 C3 1.3783(19)
N2 C8 1.5039(19)
C2 C3 1.346(2)
C4 C7 1.515(2)
C4 C5 1.517(2)
C4 C6 1.525(2)
C8 C10 1.504(2)
C8 C9 1.511(2)
C8 C11 1.531(2)
C13 C14 1.401(2)
C14 C15 1.407(2)
C15 O3 1.2249(18)
C15 O4 1.3991(18)
C16 O4 1.4319(19)
